data_1521034
loop_
_publ_author_name
'Fleet, M.E.'
'Liu, X.-Y.'
'Pan, Y.-M.'

_publ_section_title
;
 Rare-earth elements in chlorapatite (Ca10 (P O4)6 Cl2): uptake, site
 preference, and degradation of monoclinic structure
;
_journal_name_full 'American Mineralogist'
_journal_page_first 1437
_journal_page_last 1446
_journal_volume 85
_journal_year 2000
_chemical_formula_sum 'Ca9.576 Dy0.212 H2 Na0.212 O26 P6'
_chemical_name_systematic '(Ca9.576 Na0.212 Dy0.212) (P O4)6 (O H)2'
_space_group_IT_number 14
_symmetry_space_group_name_Hall '-P 2bc'
_symmetry_space_group_name_H-M 'P 1 1 21/b'
_cell_angle_alpha 90
_cell_angle_beta 90
_cell_angle_gamma 120
_cell_formula_units_Z 2
_cell_length_a 9.4179
_cell_length_b 18.8357
_cell_length_c 6.8793
_cell_volume 1056.844
_citation_journal_id_ASTM AMMIAY
_cod_data_source_file Fleet_AMMIAY_2000_948.cif
_cod_data_source_block H2Ca9.576Dy0.212Na0.212O26P6
_cod_original_sg_symbol_Hall '-P 2ybc (-x,z,y)'
_cod_original_formula_sum 'H2 Ca9.576 Dy0.212 Na0.212 O26 P6'
_cod_database_code 1521034

loop_
_symmetry_equiv_pos_as_xyz
x,y,z
-x,-y+1/2,z+1/2
-x,-y,-z
x,y-1/2,-z-1/2

loop_
_atom_site_label
_atom_site_type_symbol
_atom_site_fract_x
_atom_site_fract_y
_atom_site_fract_z
_atom_site_occupancy
_atom_site_U_iso_or_equiv
Ca4 Ca+2 0.99184 0.6231 0.7512 0.973 0.0
P3 P+5 0.02934 0.44923 0.7498 1 0.0
O1 O-2 0.3309 0.49239 0.2592 1 0.0
O12 O-2 0.073 0.4097 0.9139 1 0.0
Dy5 Dy+3 0.25488 0.37524 0.7468 0.0272 0.0
O4 O-2 0.5853 0.48025 0.2618 1 0.0
P2 P+5 0.62922 0.26243 0.2432 1 0.0
Na2 Na+1 0.3251 0.58132 0.4996 0.053 0.0
Ca2 Ca+2 0.3251 0.58132 0.4996 0.934 0.0
Dy4 Dy+3 0.99184 0.6231 0.7512 0.0272 0.0
Ca5 Ca+2 0.25488 0.37524 0.7468 0.973 0.0
O3 O-2 0.1579 0.5871 0.2571 1 0.0
Dy3 Dy+3 0.2442 0.24583 0.2506 0.0272 0.0
Ca1 Ca+2 0.3417 0.58739 0.0022 0.934 0.0
O7 O-2 0.3604 0.3811 0.0684 1 0.0
O11 O-2 0.7509 0.287 0.4277 1 0.0
Dy1 Dy+3 0.3417 0.58739 0.0022 0.0122 0.0
O6 O-2 0.1186 0.54413 0.7704 1 0.0
O13 O-2 0.9997 0.2452 0.1963 1 0.0
P1 P+5 0.40018 0.43273 0.2463 1 0.0
O5 O-2 0.535 0.31067 0.2621 1 0.0
Ca3 Ca+2 0.2442 0.24583 0.2506 0.973 0.0
O8 O-2 0.7376 0.2933 0.064 1 0.0
Na1 Na+1 0.3417 0.58739 0.0022 0.053 0.0
O10 O-2 0.3359 0.3742 0.4199 1 0.0
Dy2 Dy+3 0.3251 0.58132 0.4996 0.0122 0.0
H1 H+1 0.004 0.251 0.074 1 0.0
O9 O-2 0.0922 0.4338 0.5503 1 0.0
O2 O-2 0.4836 0.32969 0.7449 1 0.0
